data_7235756
loop_
_publ_author_name
'Gao, Wenjuan'
'Liu, Xiangyu'
'Su, Zhiyong'
'Zhang, Sheng'
'Yang, Qi'
'Wei, Qing'
'Chen, Sanping'
'Xie, Gang'
'Yang, Xuwu'
'Gao, Shengli'

_publ_section_title
;
 High-energy-density materials with remarkable thermostability and
 insensitivity: syntheses, structures and physicochemical properties of
 Pb(ii) compounds with 3-(tetrazol-5-yl) triazole
;
_journal_issue 30
_journal_name_full 'Journal of Materials Chemistry A'
_journal_page_first 11958
_journal_paper_doi 10.1039/C4TA01746C
_journal_volume 2
_journal_year 2014
_chemical_formula_sum 'C3 H3 N7 O Pb'
_chemical_formula_weight 360.31
_space_group_IT_number 14
_space_group_name_Hall '-P 2ybc'
_space_group_name_H-M_alt 'P 1 21/c 1'
_symmetry_cell_setting monoclinic
_symmetry_space_group_name_H-M 'P 1 21/c 1'
_atom_sites_solution_hydrogens geom
_atom_sites_solution_primary direct
_atom_sites_solution_secondary difmap
_audit_creation_method SHELXL-97
_cell_angle_alpha 90.00
_cell_angle_beta 104.419(6)
_cell_angle_gamma 90.00
_cell_formula_units_Z 4
_cell_length_a 3.9010(16)
_cell_length_b 23.862(10)
_cell_length_c 7.561(3)
_cell_measurement_temperature 296(2)
_cell_volume 681.7(5)
_computing_cell_refinement 'Bruker XSCANS'
_computing_data_collection 'Bruker XSCANS'
_computing_data_reduction 'Bruker SHELXTL'
_computing_molecular_graphics 'Bruker SHELXTL'
_computing_publication_material 'Bruker SHELXTL'
_computing_structure_refinement 'SHELXL-97 (Sheldrick, 1997)'
_computing_structure_solution 'SHELXS-97 (Sheldrick, 1990)'
_diffrn_ambient_temperature 296(2)
_diffrn_measured_fraction_theta_full 0.966
_diffrn_measured_fraction_theta_max 0.966
_diffrn_measurement_device_type 'Bruker P4'
_diffrn_measurement_method '\w scans'
_diffrn_radiation_monochromator graphite
_diffrn_radiation_source 'fine-focus sealed tube'
_diffrn_radiation_type MoK\a
_diffrn_radiation_wavelength 0.71073
_diffrn_reflns_av_R_equivalents 0.0724
_diffrn_reflns_av_sigmaI/netI 0.0910
_diffrn_reflns_limit_h_max 4
_diffrn_reflns_limit_h_min -5
_diffrn_reflns_limit_k_max 25
_diffrn_reflns_limit_k_min -30
_diffrn_reflns_limit_l_max 9
_diffrn_reflns_limit_l_min -8
_diffrn_reflns_number 3402
_diffrn_reflns_theta_full 27.43
_diffrn_reflns_theta_max 27.43
_diffrn_reflns_theta_min 1.71
_exptl_absorpt_coefficient_mu 24.710
_exptl_absorpt_correction_type none
_exptl_crystal_density_diffrn 3.511
_exptl_crystal_density_method 'not measured'
_exptl_crystal_F_000 640
_refine_diff_density_max 4.202
_refine_diff_density_min -5.859
_refine_diff_density_rms 0.707
_refine_ls_extinction_method none
_refine_ls_goodness_of_fit_ref 1.036
_refine_ls_hydrogen_treatment mixed
_refine_ls_matrix_type full
_refine_ls_number_parameters 110
_refine_ls_number_reflns 1502
_refine_ls_number_restraints 12
_refine_ls_restrained_S_all 1.034
_refine_ls_R_factor_all 0.0811
_refine_ls_R_factor_gt 0.0731
_refine_ls_shift/su_max 0.002
_refine_ls_shift/su_mean 0.000
_refine_ls_structure_factor_coef Fsqd
_refine_ls_weighting_details 'calc w=1/[\s^2^(Fo^2^)+(0.1700P)^2^+4.0000P] where P=(Fo^2^+2Fc^2^)/3'
_refine_ls_weighting_scheme calc
_refine_ls_wR_factor_gt 0.2065
_refine_ls_wR_factor_ref 0.2200
_reflns_number_gt 1329
_reflns_number_total 1502
_reflns_threshold_expression >2sigma(I)
_cod_data_source_file c4ta01746c2.cif
_cod_data_source_block x
_cod_depositor_comments
;
The following automatic conversions were performed:

data item '_symmetry_cell_setting' value 'Monoclinic' was changed to
'monoclinic' in accordance with the
/home/saulius/struct/COD-crude-data/automatic-downloads/DataCite-retrospective/RSC/depositions/lib/dictionaries/cif_core.dic
dictionary named 'cif_core.dic' version 2.4.2 last updated on
2011-04-26.

Automatic conversion script
Id: cif_fix_values 6909 2019-04-08 15:41:33Z antanas 
;
_cod_original_cell_volume 681.6(5)
_cod_original_sg_symbol_H-M 'P2(1)/c   '
_cod_database_code 7235756

loop_
_symmetry_equiv_pos_as_xyz
'x, y, z'
'-x, y+1/2, -z+1/2'
'-x, -y, -z'
'x, -y-1/2, z-1/2'

loop_
_atom_site_label
_atom_site_type_symbol
_atom_site_fract_x
_atom_site_fract_y
_atom_site_fract_z
_atom_site_U_iso_or_equiv
_atom_site_adp_type
_atom_site_occupancy
_atom_site_symmetry_multiplicity
_atom_site_calc_flag
_atom_site_refinement_flags
Pb1 Pb 0.6334(3) 0.47395(4) 0.78042(12) 0.0208(4) Uani 1 1 d .
O1 O 0.239(5) 0.4559(6) 0.966(2) 0.015(3) Uani 1 1 d U
N3 N 0.395(7) 0.2794(10) 0.620(3) 0.029(6) Uani 1 1 d .
N1 N 0.592(6) 0.3602(9) 0.771(3) 0.021(4) Uani 1 1 d .
N2 N 0.660(8) 0.2686(11) 0.777(3) 0.034(6) Uani 1 1 d .
H2A H 0.7426 0.2358 0.8107 0.041 Uiso 1 1 calc R
N4 N 0.086(6) 0.4225(8) 0.495(3) 0.027(5) Uani 1 1 d U
N5 N -0.158(5) 0.4336(8) 0.329(3) 0.018(4) Uani 1 1 d .
N6 N -0.276(6) 0.3880(10) 0.249(4) 0.033(6) Uani 1 1 d .
H6A H -0.4423 0.3857 0.1505 0.040 Uiso 1 1 calc R
N7 N -0.106(8) 0.3446(9) 0.339(3) 0.028(5) Uani 1 1 d .
C1 C 0.770(7) 0.3155(11) 0.870(4) 0.027(6) Uani 1 1 d .
H1A H 0.9366 0.3179 0.9813 0.032 Uiso 1 1 calc R
C2 C 0.370(7) 0.3352(10) 0.629(3) 0.020(5) Uani 1 1 d .
C3 C 0.122(8) 0.3671(12) 0.485(5) 0.032(7) Uani 1 1 d .

loop_
_atom_site_aniso_label
_atom_site_aniso_U_11
_atom_site_aniso_U_22
_atom_site_aniso_U_33
_atom_site_aniso_U_23
_atom_site_aniso_U_13
_atom_site_aniso_U_12
Pb1 0.0156(5) 0.0228(5) 0.0209(5) -0.0022(3) -0.0012(5) -0.0007(5)
O1 0.016(5) 0.016(5) 0.013(4) -0.011(4) 0.003(4) -0.001(4)
N3 0.024(14) 0.030(12) 0.026(12) 0.002(10) -0.008(9) 0.003(9)
N1 0.024(12) 0.018(10) 0.022(10) -0.005(8) 0.004(9) 0.002(9)
N2 0.028(14) 0.033(13) 0.036(14) 0.006(10) -0.001(13) 0.010(12)
N4 0.029(7) 0.023(6) 0.027(6) -0.006(5) 0.004(4) 0.002(4)
N5 0.025(12) 0.019(10) 0.018(10) 0.007(8) 0.018(9) 0.009(8)
N6 0.026(12) 0.024(12) 0.036(14) 0.010(10) -0.021(10) -0.004(9)
N7 0.035(13) 0.031(11) 0.017(10) -0.001(9) 0.004(11) 0.000(12)
C1 0.027(14) 0.023(13) 0.026(15) 0.004(11) -0.003(10) 0.014(10)
C2 0.030(15) 0.021(12) 0.011(11) 0.003(8) 0.008(10) 0.008(11)
C3 0.024(13) 0.023(13) 0.043(18) -0.004(13) -0.004(11) -0.011(10)

loop_
_atom_type_symbol
_atom_type_description
_atom_type_scat_dispersion_real
_atom_type_scat_dispersion_imag
_atom_type_scat_source
C C 0.0033 0.0016 'International Tables Vol C Tables 4.2.6.8 and 6.1.1.4'
H H 0.0000 0.0000 'International Tables Vol C Tables 4.2.6.8 and 6.1.1.4'
N N 0.0061 0.0033 'International Tables Vol C Tables 4.2.6.8 and 6.1.1.4'
O O 0.0106 0.0060 'International Tables Vol C Tables 4.2.6.8 and 6.1.1.4'
Pb Pb -3.3944 10.1111 'International Tables Vol C Tables 4.2.6.8 and 6.1.1.4'

loop_
_geom_angle_atom_site_label_1
_geom_angle_atom_site_label_2
_geom_angle_atom_site_label_3
_geom_angle
_geom_angle_site_symmetry_1
_geom_angle_site_symmetry_3
O1 Pb1 O1 107.8(6) . 1_655
O1 Pb1 O1 72.6(6) . 3_667
O1 Pb1 O1 72.6(6) 1_655 3_667
O1 Pb1 N1 77.9(6) . .
O1 Pb1 N1 83.3(6) 1_655 .
O1 Pb1 N1 133.4(6) 3_667 .
Pb1 O1 Pb1 107.8(6) . 1_455
Pb1 O1 Pb1 107.4(6) . 3_667
Pb1 O1 Pb1 107.4(6) 1_455 3_667
C2 N3 N2 101(2) . .
C2 N1 C1 103(2) . .
C2 N1 Pb1 119.4(16) . .
C1 N1 Pb1 137.3(18) . .
C1 N2 N3 111(2) . .
C1 N2 H2A 124.3 . .
N3 N2 H2A 124.3 . .
C3 N4 N5 101(2) . .
N6 N5 N4 110.3(19) . .
N5 N6 N7 110(2) . .
N5 N6 H6A 124.8 . .
N7 N6 H6A 124.8 . .
N6 N7 C3 105(2) . .
N2 C1 N1 108(2) . .
N2 C1 H1A 125.9 . .
N1 C1 H1A 125.9 . .
N3 C2 N1 116(2) . .
N3 C2 C3 121(2) . .
N1 C2 C3 122(2) . .
N4 C3 N7 113(3) . .
N4 C3 C2 122(3) . .
N7 C3 C2 125(2) . .

loop_
_geom_bond_atom_site_label_1
_geom_bond_atom_site_label_2
_geom_bond_distance
_geom_bond_site_symmetry_2
Pb1 O1 2.363(17) .
Pb1 O1 2.466(17) 1_655
Pb1 O1 2.502(13) 3_667
Pb1 N1 2.72(2) .
O1 Pb1 2.466(17) 1_455
O1 Pb1 2.502(13) 3_667
N3 C2 1.34(3) .
N3 N2 1.39(3) .
N1 C2 1.34(3) .
N1 C1 1.39(3) .
N2 C1 1.33(4) .
N2 H2A 0.8600 .
N4 C3 1.33(3) .
N4 N5 1.40(3) .
N5 N6 1.27(3) .
N6 N7 1.32(3) .
N6 H6A 0.8600 .
N7 C3 1.35(4) .
C1 H1A 0.9300 .
C2 C3 1.48(4) .
